data_7005917
loop_
_publ_author_name
'Jie, Suyun'
'Agostinho, Magno'
'Kermagoret, Anthony'
'Cazin, Catherine S. J.'
'Braunstein, Pierre'

_publ_section_title
;
 Mono- and dinuclear cobalt complexes with chelating or bridging
 bidentate P,N phosphino- and phosphinito-oxazoline ligands: synthesis,
 structures and catalytic ethylene oligomerisation.
;
_journal_issue 39
_journal_name_full 'Dalton transactions (Cambridge, England : 2003)'
_journal_page_first 4472
_journal_page_last 4482
_journal_paper_doi 10.1039/b706818b
_journal_year 2007
_chemical_formula_moiety 'C20 H24 Cl2 Co N O2 P'
_chemical_formula_sum 'C20 H24 Cl2 Co N O2 P'
_chemical_formula_weight 471.20
_chemical_name_systematic
;
?
;
_space_group_IT_number 14
_symmetry_cell_setting monoclinic
_symmetry_space_group_name_Hall '-P 2ybc'
_symmetry_space_group_name_H-M 'P 1 21/c 1'
_atom_sites_solution_hydrogens geom
_atom_sites_solution_primary direct
_atom_sites_solution_secondary difmap
_audit_creation_method SHELXL-97
_cell_angle_alpha 90.00
_cell_angle_beta 93.2150(15)
_cell_angle_gamma 90.00
_cell_formula_units_Z 4
_cell_length_a 8.9970(2)
_cell_length_b 14.5140(4)
_cell_length_c 16.7880(4)
_cell_measurement_reflns_used 5783
_cell_measurement_temperature 173(2)
_cell_measurement_theta_max 29.131
_cell_measurement_theta_min 0.998
_cell_volume 2188.77(9)
_computing_cell_refinement 'Denzo (Nonius B.V., 1998)'
_computing_data_collection 'Collect (Nonius B.V., 1998)'
_computing_data_reduction 'Denzo (Nonius B.V., 1998)'
_computing_molecular_graphics 'PLATON 98 (Spek, 1998)'
_computing_publication_material 'SHELXL-97 (Sheldrick, 1997)'
_computing_structure_refinement 'SHELXL-97 (Sheldrick, 1997)'
_computing_structure_solution 'SHELXS-97 (Sheldrick, 1997)'
_diffrn_ambient_temperature 173(2)
_diffrn_measured_fraction_theta_full 0.999
_diffrn_measured_fraction_theta_max 0.999
_diffrn_measurement_device_type KappaCCD
_diffrn_measurement_method '\p scans'
_diffrn_radiation_monochromator graphite
_diffrn_radiation_source 'fine-focus sealed tube'
_diffrn_radiation_type MoK\a
_diffrn_radiation_wavelength 0.71073
_diffrn_reflns_av_R_equivalents 0.0407
_diffrn_reflns_av_sigmaI/netI 0.0721
_diffrn_reflns_limit_h_max 12
_diffrn_reflns_limit_h_min -12
_diffrn_reflns_limit_k_max 19
_diffrn_reflns_limit_k_min -18
_diffrn_reflns_limit_l_max 22
_diffrn_reflns_limit_l_min -22
_diffrn_reflns_number 10203
_diffrn_reflns_theta_full 29.11
_diffrn_reflns_theta_max 29.11
_diffrn_reflns_theta_min 1.86
_exptl_absorpt_coefficient_mu 1.116
_exptl_absorpt_correction_type none
_exptl_crystal_colour blue
_exptl_crystal_density_diffrn 1.430
_exptl_crystal_density_method 'not measured'
_exptl_crystal_description prism
_exptl_crystal_F_000 972
_exptl_crystal_size_max 0.14
_exptl_crystal_size_mid 0.14
_exptl_crystal_size_min 0.12
_refine_diff_density_max 0.656
_refine_diff_density_min -0.840
_refine_diff_density_rms 0.252
_refine_ls_extinction_method none
_refine_ls_goodness_of_fit_ref 1.029
_refine_ls_hydrogen_treatment constr
_refine_ls_matrix_type full
_refine_ls_number_parameters 244
_refine_ls_number_reflns 5883
_refine_ls_number_restraints 0
_refine_ls_restrained_S_all 1.029
_refine_ls_R_factor_all 0.0881
_refine_ls_R_factor_gt 0.0450
_refine_ls_shift/su_max 0.006
_refine_ls_shift/su_mean 0.001
_refine_ls_structure_factor_coef Fsqd
_refine_ls_weighting_details 'calc w=1/[\s^2^(Fo^2^)+(0.0602P)^2^+0.0000P] where P=(Fo^2^+2Fc^2^)/3'
_refine_ls_weighting_scheme calc
_refine_ls_wR_factor_gt 0.1063
_refine_ls_wR_factor_ref 0.1234
_reflns_number_gt 3834
_reflns_number_total 5883
_reflns_threshold_expression >2sigma(I)
_cod_data_source_file b706818b.txt
_cod_data_source_block 10
_cod_original_sg_symbol_H-M P21/c
_cod_database_code 7005917

loop_
_symmetry_equiv_pos_as_xyz
'x, y, z'
'-x, y+1/2, -z+1/2'
'-x, -y, -z'
'x, -y-1/2, z-1/2'

loop_
_atom_site_label
_atom_site_type_symbol
_atom_site_fract_x
_atom_site_fract_y
_atom_site_fract_z
_atom_site_U_iso_or_equiv
_atom_site_adp_type
_atom_site_occupancy
_atom_site_symmetry_multiplicity
_atom_site_calc_flag
_atom_site_refinement_flags
_atom_site_disorder_assembly
_atom_site_disorder_group
Co Co 0.63651(4) 0.37441(3) 0.809488(18) 0.02424(12) Uani 1 1 d . . .
Cl1 Cl 0.64492(8) 0.22596(5) 0.84460(4) 0.03245(17) Uani 1 1 d . . .
Cl2 Cl 0.78154(8) 0.47154(5) 0.88059(4) 0.03647(19) Uani 1 1 d . . .
P P 0.69372(7) 0.39283(5) 0.67690(4) 0.02321(16) Uani 1 1 d . . .
O1 O 0.2037(2) 0.42282(15) 0.71833(11) 0.0400(5) Uani 1 1 d . . .
O2 O 0.54009(19) 0.40372(13) 0.62161(9) 0.0278(4) Uani 1 1 d . . .
N N 0.4253(2) 0.41356(16) 0.78401(11) 0.0258(5) Uani 1 1 d . . .
C1 C 0.3985(3) 0.3629(2) 0.63962(15) 0.0306(6) Uani 1 1 d . . .
C2 C 0.3485(3) 0.40156(19) 0.71865(16) 0.0281(6) Uani 1 1 d . . .
C3 C 0.1731(3) 0.4471(2) 0.80090(18) 0.0460(8) Uani 1 1 d . . .
H3A H 0.1177 0.3972 0.8264 0.055 Uiso 1 1 calc . . .
H3B H 0.1146 0.5048 0.8026 0.055 Uiso 1 1 calc . . .
C4 C 0.3278(3) 0.4597(2) 0.84228(15) 0.0319(6) Uani 1 1 d . . .
C5 C 0.3434(4) 0.4130(2) 0.92308(17) 0.0443(8) Uani 1 1 d . . .
H5A H 0.3249 0.3468 0.9167 0.067 Uiso 1 1 calc . . .
H5B H 0.2711 0.4393 0.9582 0.067 Uiso 1 1 calc . . .
H5C H 0.4444 0.4227 0.9466 0.067 Uiso 1 1 calc . . .
C6 C 0.3745(4) 0.5605(2) 0.84802(19) 0.0443(8) Uani 1 1 d . . .
H6A H 0.4794 0.5644 0.8670 0.066 Uiso 1 1 calc . . .
H6B H 0.3128 0.5926 0.8855 0.066 Uiso 1 1 calc . . .
H6C H 0.3614 0.5893 0.7953 0.066 Uiso 1 1 calc . . .
C7 C 0.4108(3) 0.2590(2) 0.64554(17) 0.0371(7) Uani 1 1 d . . .
H7A H 0.4405 0.2340 0.5946 0.056 Uiso 1 1 calc . . .
H7B H 0.3143 0.2331 0.6580 0.056 Uiso 1 1 calc . . .
H7C H 0.4857 0.2426 0.6878 0.056 Uiso 1 1 calc . . .
C8 C 0.2925(3) 0.3925(3) 0.57003(17) 0.0463(9) Uani 1 1 d . . .
H8A H 0.2823 0.4598 0.5701 0.069 Uiso 1 1 calc . . .
H8B H 0.1947 0.3642 0.5757 0.069 Uiso 1 1 calc . . .
H8C H 0.3323 0.3726 0.5197 0.069 Uiso 1 1 calc . . .
C9 C 0.7778(3) 0.50194(19) 0.65349(14) 0.0252(6) Uani 1 1 d . . .
C10 C 0.7013(3) 0.5819(2) 0.67063(16) 0.0375(7) Uani 1 1 d . . .
H10 H 0.6057 0.5777 0.6916 0.045 Uiso 1 1 calc . . .
C11 C 0.7626(4) 0.6674(2) 0.65755(16) 0.0398(7) Uani 1 1 d . . .
H11 H 0.7087 0.7218 0.6687 0.048 Uiso 1 1 calc . . .
C12 C 0.9026(4) 0.6735(2) 0.62811(17) 0.0394(7) Uani 1 1 d . . .
H12 H 0.9457 0.7321 0.6197 0.047 Uiso 1 1 calc . . .
C13 C 0.9796(3) 0.5949(2) 0.61096(19) 0.0427(8) Uani 1 1 d . . .
H13 H 1.0754 0.5995 0.5903 0.051 Uiso 1 1 calc . . .
C14 C 0.9185(3) 0.5089(2) 0.62359(17) 0.0345(7) Uani 1 1 d . . .
H14 H 0.9725 0.4548 0.6119 0.041 Uiso 1 1 calc . . .
C15 C 0.8032(3) 0.30516(18) 0.63136(14) 0.0227(5) Uani 1 1 d . . .
C16 C 0.9048(3) 0.25651(19) 0.68047(14) 0.0280(6) Uani 1 1 d . . .
H16 H 0.9146 0.2700 0.7359 0.034 Uiso 1 1 calc . . .
C17 C 0.9925(3) 0.1880(2) 0.64878(15) 0.0300(6) Uani 1 1 d . . .
H17 H 1.0632 0.1554 0.6822 0.036 Uiso 1 1 calc . . .
C18 C 0.9756(3) 0.1678(2) 0.56833(16) 0.0328(6) Uani 1 1 d . . .
H18 H 1.0348 0.1209 0.5465 0.039 Uiso 1 1 calc . . .
C19 C 0.8729(3) 0.2153(2) 0.51932(14) 0.0314(6) Uani 1 1 d . . .
H19 H 0.8613 0.2004 0.4642 0.038 Uiso 1 1 calc . . .
C20 C 0.7871(3) 0.28436(19) 0.55033(14) 0.0286(6) Uani 1 1 d . . .
H20 H 0.7177 0.3174 0.5165 0.034 Uiso 1 1 calc . . .

loop_
_atom_site_aniso_label
_atom_site_aniso_U_11
_atom_site_aniso_U_22
_atom_site_aniso_U_33
_atom_site_aniso_U_23
_atom_site_aniso_U_13
_atom_site_aniso_U_12
Co 0.0259(2) 0.0252(2) 0.02158(19) -0.00073(14) 0.00055(13) -0.00010(15)
Cl1 0.0392(4) 0.0265(4) 0.0311(3) 0.0035(3) -0.0032(3) -0.0021(3)
Cl2 0.0434(4) 0.0349(4) 0.0305(3) -0.0045(3) -0.0033(3) -0.0114(3)
P 0.0239(4) 0.0248(4) 0.0210(3) 0.0003(3) 0.0018(2) 0.0022(3)
O1 0.0237(11) 0.0507(14) 0.0457(11) -0.0126(10) 0.0020(8) 0.0066(10)
O2 0.0250(10) 0.0341(12) 0.0241(9) 0.0031(8) -0.0005(7) 0.0029(8)
N 0.0254(12) 0.0261(13) 0.0261(11) -0.0016(9) 0.0039(9) 0.0018(10)
C1 0.0202(14) 0.0407(18) 0.0304(14) -0.0041(12) -0.0023(10) 0.0021(12)
C2 0.0224(14) 0.0267(15) 0.0354(14) -0.0003(12) 0.0023(11) 0.0011(11)
C3 0.0338(17) 0.055(2) 0.0508(19) -0.0139(16) 0.0162(14) 0.0032(16)
C4 0.0312(16) 0.0303(17) 0.0353(15) -0.0071(12) 0.0102(12) 0.0016(12)
C5 0.058(2) 0.043(2) 0.0344(15) -0.0067(14) 0.0181(14) -0.0049(16)
C6 0.0438(19) 0.0308(18) 0.0593(19) -0.0105(15) 0.0131(15) 0.0011(15)
C7 0.0318(16) 0.0379(19) 0.0417(16) -0.0128(14) 0.0036(12) -0.0057(14)
C8 0.0321(18) 0.072(3) 0.0339(16) -0.0049(15) -0.0093(12) 0.0103(16)
C9 0.0288(14) 0.0256(15) 0.0209(12) -0.0004(10) 0.0002(10) 0.0015(12)
C10 0.0441(18) 0.0310(18) 0.0390(15) 0.0019(13) 0.0159(13) 0.0020(14)
C11 0.058(2) 0.0263(17) 0.0366(15) 0.0027(13) 0.0138(14) 0.0038(15)
C12 0.0508(19) 0.0290(18) 0.0383(16) 0.0035(13) 0.0025(13) -0.0086(15)
C13 0.0293(17) 0.038(2) 0.062(2) 0.0031(15) 0.0046(14) -0.0037(14)
C14 0.0240(15) 0.0301(17) 0.0491(17) 0.0022(13) 0.0007(12) 0.0046(12)
C15 0.0224(13) 0.0214(14) 0.0247(12) 0.0010(10) 0.0031(10) 0.0003(11)
C16 0.0256(14) 0.0303(16) 0.0280(13) -0.0009(11) 0.0004(10) -0.0010(12)
C17 0.0256(15) 0.0286(16) 0.0358(14) 0.0030(12) 0.0024(11) 0.0036(12)
C18 0.0322(16) 0.0274(16) 0.0397(15) -0.0048(12) 0.0107(12) 0.0021(13)
C19 0.0350(16) 0.0352(18) 0.0244(13) -0.0027(12) 0.0068(11) 0.0008(13)
C20 0.0305(15) 0.0309(16) 0.0247(13) 0.0017(11) 0.0043(11) 0.0004(12)

loop_
_atom_type_symbol
_atom_type_description
_atom_type_scat_dispersion_real
_atom_type_scat_dispersion_imag
_atom_type_scat_source
C C 0.0033 0.0016 'International Tables Vol C Tables 4.2.6.8 and 6.1.1.4'
H H 0.0000 0.0000 'International Tables Vol C Tables 4.2.6.8 and 6.1.1.4'
N N 0.0061 0.0033 'International Tables Vol C Tables 4.2.6.8 and 6.1.1.4'
O O 0.0106 0.0060 'International Tables Vol C Tables 4.2.6.8 and 6.1.1.4'
P P 0.1023 0.0942 'International Tables Vol C Tables 4.2.6.8 and 6.1.1.4'
Cl Cl 0.1484 0.1585 'International Tables Vol C Tables 4.2.6.8 and 6.1.1.4'
Co Co 0.3494 0.9721 'International Tables Vol C Tables 4.2.6.8 and 6.1.1.4'

loop_
_geom_angle_atom_site_label_1
_geom_angle_atom_site_label_2
_geom_angle_atom_site_label_3
_geom_angle
_geom_angle_site_symmetry_1
_geom_angle_site_symmetry_3
_geom_angle_publ_flag
N Co Cl2 117.09(7) . . ?
N Co Cl1 110.31(7) . . ?
Cl2 Co Cl1 117.38(3) . . ?
N Co P 91.21(6) . . ?
Cl2 Co P 106.62(3) . . ?
Cl1 Co P 110.92(3) . . ?
O2 P C15 107.04(11) . . ?
O2 P C9 98.24(11) . . ?
C15 P C9 106.28(12) . . ?
O2 P Co 109.26(7) . . ?
C15 P Co 118.63(8) . . ?
C9 P Co 115.22(8) . . ?
C2 O1 C3 106.5(2) . . ?
C1 O2 P 124.62(15) . . ?
C2 N C4 108.2(2) . . ?
C2 N Co 127.28(18) . . ?
C4 N Co 124.50(16) . . ?
O2 C1 C7 111.0(2) . . ?
O2 C1 C8 104.1(2) . . ?
C7 C1 C8 111.7(2) . . ?
O2 C1 C2 109.6(2) . . ?
C7 C1 C2 109.4(2) . . ?
C8 C1 C2 111.0(2) . . ?
N C2 O1 116.9(2) . . ?
N C2 C1 128.6(2) . . ?
O1 C2 C1 114.5(2) . . ?
O1 C3 C4 104.1(2) . . ?
O1 C3 H3A 110.9 . . ?
C4 C3 H3A 110.9 . . ?
O1 C3 H3B 110.9 . . ?
C4 C3 H3B 110.9 . . ?
H3A C3 H3B 109.0 . . ?
N C4 C5 110.7(2) . . ?
N C4 C6 107.4(2) . . ?
C5 C4 C6 111.2(3) . . ?
N C4 C3 101.5(2) . . ?
C5 C4 C3 112.9(3) . . ?
C6 C4 C3 112.6(3) . . ?
C4 C5 H5A 109.5 . . ?
C4 C5 H5B 109.5 . . ?
H5A C5 H5B 109.5 . . ?
C4 C5 H5C 109.5 . . ?
H5A C5 H5C 109.5 . . ?
H5B C5 H5C 109.5 . . ?
C4 C6 H6A 109.5 . . ?
C4 C6 H6B 109.5 . . ?
H6A C6 H6B 109.5 . . ?
C4 C6 H6C 109.5 . . ?
H6A C6 H6C 109.5 . . ?
H6B C6 H6C 109.5 . . ?
C1 C7 H7A 109.5 . . ?
C1 C7 H7B 109.5 . . ?
H7A C7 H7B 109.5 . . ?
C1 C7 H7C 109.5 . . ?
H7A C7 H7C 109.5 . . ?
H7B C7 H7C 109.5 . . ?
C1 C8 H8A 109.5 . . ?
C1 C8 H8B 109.5 . . ?
H8A C8 H8B 109.5 . . ?
C1 C8 H8C 109.5 . . ?
H8A C8 H8C 109.5 . . ?
H8B C8 H8C 109.5 . . ?
C10 C9 C14 119.1(3) . . ?
C10 C9 P 118.0(2) . . ?
C14 C9 P 122.9(2) . . ?
C11 C10 C9 120.8(3) . . ?
C11 C10 H10 119.6 . . ?
C9 C10 H10 119.6 . . ?
C10 C11 C12 119.6(3) . . ?
C10 C11 H11 120.2 . . ?
C12 C11 H11 120.2 . . ?
C13 C12 C11 120.2(3) . . ?
C13 C12 H12 119.9 . . ?
C11 C12 H12 119.9 . . ?
C12 C13 C14 120.4(3) . . ?
C12 C13 H13 119.8 . . ?
C14 C13 H13 119.8 . . ?
C13 C14 C9 119.9(3) . . ?
C13 C14 H14 120.1 . . ?
C9 C14 H14 120.1 . . ?
C16 C15 C20 119.9(2) . . ?
C16 C15 P 117.62(18) . . ?
C20 C15 P 122.47(19) . . ?
C15 C16 C17 120.3(2) . . ?
C15 C16 H16 119.9 . . ?
C17 C16 H16 119.9 . . ?
C18 C17 C16 119.4(2) . . ?
C18 C17 H17 120.3 . . ?
C16 C17 H17 120.3 . . ?
C17 C18 C19 120.5(2) . . ?
C17 C18 H18 119.7 . . ?
C19 C18 H18 119.7 . . ?
C20 C19 C18 120.3(2) . . ?
C20 C19 H19 119.9 . . ?
C18 C19 H19 119.9 . . ?
C19 C20 C15 119.6(2) . . ?
C19 C20 H20 120.2 . . ?
C15 C20 H20 120.2 . . ?

loop_
_geom_bond_atom_site_label_1
_geom_bond_atom_site_label_2
_geom_bond_distance
_geom_bond_site_symmetry_2
_geom_bond_publ_flag
Co N 2.006(2) . ?
Co Cl2 2.2227(7) . ?
Co Cl1 2.2340(8) . ?
Co P 2.3281(7) . ?
P O2 1.6288(18) . ?
P C15 1.805(3) . ?
P C9 1.808(3) . ?
O1 C2 1.339(3) . ?
O1 C3 1.471(3) . ?
O2 C1 1.452(3) . ?
N C2 1.275(3) . ?
N C4 1.507(3) . ?
C1 C7 1.515(4) . ?
C1 C8 1.528(4) . ?
C1 C2 1.531(4) . ?
C3 C4 1.531(4) . ?
C3 H3A 0.9900 . ?
C3 H3B 0.9900 . ?
C4 C5 1.516(4) . ?
C4 C6 1.524(4) . ?
C5 H5A 0.9800 . ?
C5 H5B 0.9800 . ?
C5 H5C 0.9800 . ?
C6 H6A 0.9800 . ?
C6 H6B 0.9800 . ?
C6 H6C 0.9800 . ?
C7 H7A 0.9800 . ?
C7 H7B 0.9800 . ?
C7 H7C 0.9800 . ?
C8 H8A 0.9800 . ?
C8 H8B 0.9800 . ?
C8 H8C 0.9800 . ?
C9 C10 1.388(4) . ?
C9 C14 1.391(4) . ?
C10 C11 1.381(4) . ?
C10 H10 0.9500 . ?
C11 C12 1.381(4) . ?
C11 H11 0.9500 . ?
C12 C13 1.373(4) . ?
C12 H12 0.9500 . ?
C13 C14 1.384(4) . ?
C13 H13 0.9500 . ?
C14 H14 0.9500 . ?
C15 C16 1.389(4) . ?
C15 C20 1.393(3) . ?
C16 C17 1.393(4) . ?
C16 H16 0.9500 . ?
C17 C18 1.382(4) . ?
C17 H17 0.9500 . ?
C18 C19 1.386(4) . ?
C18 H18 0.9500 . ?
C19 C20 1.384(4) . ?
C19 H19 0.9500 . ?
C20 H20 0.9500 . ?

loop_
_geom_torsion_atom_site_label_1
_geom_torsion_atom_site_label_2
_geom_torsion_atom_site_label_3
_geom_torsion_atom_site_label_4
_geom_torsion
_geom_torsion_site_symmetry_1
_geom_torsion_site_symmetry_2
_geom_torsion_site_symmetry_3
_geom_torsion_site_symmetry_4
_geom_torsion_publ_flag
N Co P O2 -13.10(10) . . . . ?
Cl2 Co P O2 -131.89(8) . . . . ?
Cl1 Co P O2 99.22(8) . . . . ?
N Co P C15 -136.08(12) . . . . ?
Cl2 Co P C15 105.13(10) . . . . ?
Cl1 Co P C15 -23.77(10) . . . . ?
N Co P C9 96.32(12) . . . . ?
Cl2 Co P C9 -22.47(10) . . . . ?
Cl1 Co P C9 -151.36(10) . . . . ?
C15 P O2 C1 100.3(2) . . . . ?
C9 P O2 C1 -149.8(2) . . . . ?
Co P O2 C1 -29.4(2) . . . . ?
Cl2 Co N C2 140.5(2) . . . . ?
Cl1 Co N C2 -81.8(2) . . . . ?
P Co N C2 31.1(2) . . . . ?
Cl2 Co N C4 -42.3(2) . . . . ?
Cl1 Co N C4 95.4(2) . . . . ?
P Co N C4 -151.7(2) . . . . ?
P O2 C1 C7 -59.2(3) . . . . ?
P O2 C1 C8 -179.50(18) . . . . ?
P O2 C1 C2 61.7(3) . . . . ?
C4 N C2 O1 -6.0(3) . . . . ?
Co N C2 O1 171.65(18) . . . . ?
C4 N C2 C1 176.0(3) . . . . ?
Co N C2 C1 -6.4(4) . . . . ?
C3 O1 C2 N -5.4(3) . . . . ?
C3 O1 C2 C1 173.0(2) . . . . ?
O2 C1 C2 N -44.5(4) . . . . ?
C7 C1 C2 N 77.3(4) . . . . ?
C8 C1 C2 N -158.9(3) . . . . ?
O2 C1 C2 O1 137.4(2) . . . . ?
C7 C1 C2 O1 -100.7(3) . . . . ?
C8 C1 C2 O1 23.0(4) . . . . ?
C2 O1 C3 C4 13.8(3) . . . . ?
C2 N C4 C5 134.0(3) . . . . ?
Co N C4 C5 -43.7(3) . . . . ?
C2 N C4 C6 -104.5(3) . . . . ?
Co N C4 C6 77.9(3) . . . . ?
C2 N C4 C3 13.9(3) . . . . ?
Co N C4 C3 -163.83(19) . . . . ?
O1 C3 C4 N -16.1(3) . . . . ?
O1 C3 C4 C5 -134.7(3) . . . . ?
O1 C3 C4 C6 98.4(3) . . . . ?
O2 P C9 C10 59.4(2) . . . . ?
C15 P C9 C10 169.9(2) . . . . ?
Co P C9 C10 -56.5(2) . . . . ?
O2 P C9 C14 -124.4(2) . . . . ?
C15 P C9 C14 -13.9(2) . . . . ?
Co P C9 C14 119.7(2) . . . . ?
C14 C9 C10 C11 0.7(4) . . . . ?
P C9 C10 C11 177.0(2) . . . . ?
C9 C10 C11 C12 -0.9(4) . . . . ?
C10 C11 C12 C13 0.9(4) . . . . ?
C11 C12 C13 C14 -0.6(5) . . . . ?
C12 C13 C14 C9 0.3(4) . . . . ?
C10 C9 C14 C13 -0.4(4) . . . . ?
P C9 C14 C13 -176.6(2) . . . . ?
O2 P C15 C16 -153.9(2) . . . . ?
C9 P C15 C16 101.9(2) . . . . ?
Co P C15 C16 -29.8(2) . . . . ?
O2 P C15 C20 25.0(2) . . . . ?
C9 P C15 C20 -79.3(2) . . . . ?
Co P C15 C20 149.05(19) . . . . ?
C20 C15 C16 C17 1.0(4) . . . . ?
P C15 C16 C17 180.0(2) . . . . ?
C15 C16 C17 C18 -1.1(4) . . . . ?
C16 C17 C18 C19 0.2(4) . . . . ?
C17 C18 C19 C20 0.7(4) . . . . ?
C18 C19 C20 C15 -0.8(4) . . . . ?
C16 C15 C20 C19 -0.1(4) . . . . ?
P C15 C20 C19 -179.0(2) . . . . ?
